data_4107505
loop_
_publ_author_name
'Shinji Kanegawa'
'Satoru Karasawa'
'Masataka Maeyama'
'Motohiro Nakano'
'Noboru Koga'

_publ_contact_author_address
;Graduate School of Pharmaceutical Sciences
 Kyushu University
 3-1-1 Maidashi, Higashi-ku, Fukuoka
 Japan
;
_publ_contact_author_email koga@fc.phar.kyushu-u.ac.jp
_publ_contact_author_fax +81-92-642-6590
_publ_contact_author_name 'Noboru Koga'
_publ_contact_author_phone +81-92-642-6590
_publ_section_title
;
 Crystal Design of Monometallic Single-Molecule Magnets Consisting of
 Cobalt-Aminoxyl Heterospins
;
_journal_name_full 'Journal of the American Chemical Society'
_journal_page_first 3079
_journal_page_last 3094
_journal_paper_doi 10.1021/ja0767579
_journal_volume 130
_journal_year 2008
_chemical_formula_moiety 'C23 H33 N2 O '
_chemical_formula_sum 'C23 H33 N2 O'
_chemical_formula_weight 353.53
_space_group_IT_number 14
_symmetry_cell_setting monoclinic
_symmetry_Int_Tables_number 14
_symmetry_space_group_name_Hall '-P 2ybc'
_symmetry_space_group_name_H-M 'P 1 21/c 1'
_audit_creation_date 2006-10-14
_audit_creation_method 'by CrystalStructure 3.7.0'
_cell_angle_alpha 90.0000
_cell_angle_beta 116.3259(15)
_cell_angle_gamma 90.0000
_cell_formula_units_Z 4
_cell_length_a 9.9900(4)
_cell_length_b 19.4317(8)
_cell_length_c 11.8283(5)
_cell_measurement_reflns_used 13688
_cell_measurement_temperature 123.1
_cell_measurement_theta_max 27.4
_cell_measurement_theta_min 3.1
_cell_volume 2058.00(15)
_computing_cell_refinement PROCESS-AUTO
_computing_data_collection PROCESS-AUTO
_computing_data_reduction CrystalStructure
_computing_publication_material 'CrystalStructure 3.7.0'
_computing_structure_refinement CRYSTALS
_computing_structure_solution SIR97
_diffrn_detector_area_resol_mean 10.00
_diffrn_measured_fraction_theta_full 0.997
_diffrn_measured_fraction_theta_max 0.997
_diffrn_measurement_device_type 'Rigaku RAXIS-RAPID'
_diffrn_measurement_method \w
_diffrn_radiation_type 'Mo K\a'
_diffrn_radiation_wavelength 0.71075
_diffrn_reflns_av_R_equivalents 0.045
_diffrn_reflns_limit_h_max 12
_diffrn_reflns_limit_h_min -12
_diffrn_reflns_limit_k_max 25
_diffrn_reflns_limit_k_min -24
_diffrn_reflns_limit_l_max 15
_diffrn_reflns_limit_l_min -15
_diffrn_reflns_number 19794
_diffrn_reflns_theta_full 27.41
_diffrn_reflns_theta_max 27.41
_exptl_absorpt_coefficient_mu 0.069
_exptl_absorpt_correction_type none
_exptl_crystal_colour yellow
_exptl_crystal_density_diffrn 1.141
_exptl_crystal_description block
_exptl_crystal_F_000 772.00
_exptl_crystal_size_max 0.70
_exptl_crystal_size_mid 0.60
_exptl_crystal_size_min 0.40
_refine_diff_density_max 0.80
_refine_diff_density_min -0.48
_refine_ls_extinction_method none
_refine_ls_goodness_of_fit_ref 1.001
_refine_ls_hydrogen_treatment refall
_refine_ls_number_parameters 268
_refine_ls_number_reflns 2728
_refine_ls_R_factor_gt 0.0924
_refine_ls_shift/su_max 0.0000
_refine_ls_structure_factor_coef Fsqd
_refine_ls_weighting_details 'w = 1/[0.0163Fo^2^ + 1.0000\s(Fo^2^)]/(4Fo^2^)'
_refine_ls_weighting_scheme calc
_refine_ls_wR_factor_ref 0.2685
_reflns_number_gt 2728
_reflns_number_total 4669
_reflns_threshold_expression F^2^>2.0\s(F^2^)
_cod_data_source_file ja0767579-file007.cif
_cod_data_source_block '_060907TBBNOpy'
_cod_original_formula_sum 'C23 H33 N2 O '
_cod_database_code 4107505

loop_
_symmetry_equiv_pos_site_id
_symmetry_equiv_pos_as_xyz
1 +X,+Y,+Z
2 -X,1/2+Y,1/2-Z
3 -X,-Y,-Z
4 +X,1/2-Y,1/2+Z

loop_
_atom_site_label
_atom_site_type_symbol
_atom_site_fract_x
_atom_site_fract_y
_atom_site_fract_z
_atom_site_U_iso_or_equiv
_atom_site_adp_type
_atom_site_occupancy
_atom_site_symmetry_multiplicity
_atom_site_calc_flag
_atom_site_refinement_flags
O(1) O 0.2089(3) 0.21584(14) -0.0773(2) 0.0228(7) Uani 1.00 1 d .
N(1) N 0.4886(4) 0.41046(18) 0.1992(3) 0.0257(9) Uani 1.00 1 d .
N(2) N 0.2395(3) 0.23156(16) 0.0377(2) 0.0154(7) Uani 1.00 1 d .
C(1) C 0.4542(5) 0.3905(2) 0.0818(4) 0.0259(11) Uani 1.00 1 d .
C(2) C 0.3700(4) 0.3325(2) 0.0230(4) 0.0213(10) Uani 1.00 1 d .
C(3) C 0.3187(4) 0.29233(19) 0.0912(3) 0.0154(9) Uani 1.00 1 d .
C(4) C 0.3515(4) 0.3115(2) 0.2147(4) 0.0200(10) Uani 1.00 1 d .
C(5) C 0.4349(5) 0.3700(2) 0.2626(4) 0.0255(11) Uani 1.00 1 d .
C(6) C 0.1964(4) 0.18099(18) 0.1063(3) 0.0148(9) Uani 1.00 1 d .
C(7) C 0.2941(4) 0.12578(19) 0.1632(3) 0.0153(9) Uani 1.00 1 d .
C(8) C 0.2401(4) 0.07335(19) 0.2133(3) 0.0160(9) Uani 1.00 1 d .
C(9) C 0.0981(4) 0.07404(18) 0.2096(3) 0.0145(9) Uani 1.00 1 d .
C(10) C 0.0086(4) 0.13115(19) 0.1560(3) 0.0171(9) Uani 1.00 1 d .
C(11) C 0.0517(4) 0.18550(18) 0.1007(3) 0.0142(9) Uani 1.00 1 d .
C(12) C 0.4509(4) 0.1127(2) 0.1715(3) 0.0162(9) Uani 1.00 1 d .
C(13) C 0.5253(4) 0.1706(2) 0.1314(4) 0.0226(10) Uani 1.00 1 d .
C(14) C 0.4357(4) 0.0495(2) 0.0866(4) 0.0206(10) Uani 1.00 1 d .
C(15) C 0.5588(4) 0.0951(2) 0.3086(4) 0.0229(10) Uani 1.00 1 d .
C(16) C 0.0435(4) 0.01072(19) 0.2559(4) 0.0183(9) Uani 1.00 1 d .
C(17) C 0.0311(6) -0.0495(2) 0.1687(5) 0.0360(14) Uani 1.00 1 d .
C(18) C 0.1518(5) -0.0068(2) 0.3914(4) 0.0373(13) Uani 1.00 1 d .
C(19) C -0.1106(5) 0.0232(2) 0.2526(5) 0.0324(13) Uani 1.00 1 d .
C(20) C -0.0694(4) 0.24152(19) 0.0365(3) 0.0177(9) Uani 1.00 1 d .
C(21) C -0.1175(5) 0.2707(2) 0.1337(4) 0.0253(10) Uani 1.00 1 d .
C(22) C -0.0282(5) 0.3034(2) -0.0206(4) 0.0279(11) Uani 1.00 1 d .
C(23) C -0.2036(5) 0.2070(2) -0.0720(4) 0.0268(11) Uani 1.00 1 d .
H(1) H 0.4918 0.4175 0.0353 0.033 Uiso 1.00 1 c R
H(2) H 0.3466 0.3220 -0.0621 0.026 Uiso 1.00 1 c R
H(3) H 0.3154 0.2854 0.2634 0.023 Uiso 1.00 1 c R
H(4) H 0.4559 0.3832 0.3461 0.030 Uiso 1.00 1 c R
H(5) H 0.3034 0.0352 0.2520 0.018 Uiso 1.00 1 c R
H(6) H -0.0859 0.1338 0.1567 0.019 Uiso 1.00 1 c R
H(7) H 0.4920 0.2140 0.1461 0.029 Uiso 1.00 1 c R
H(8) H 0.4998 0.1661 0.0443 0.029 Uiso 1.00 1 c R
H(9) H 0.6306 0.1675 0.1792 0.029 Uiso 1.00 1 c R
H(10) H 0.3432 0.0512 0.0127 0.026 Uiso 1.00 1 c R
H(11) H 0.5155 0.0503 0.0636 0.026 Uiso 1.00 1 c R
H(12) H 0.4406 0.0084 0.1318 0.026 Uiso 1.00 1 c R
H(13) H 0.6317 0.0632 0.3101 0.026 Uiso 1.00 1 c R
H(14) H 0.5048 0.0756 0.3495 0.027 Uiso 1.00 1 c R
H(15) H 0.6068 0.1361 0.3511 0.027 Uiso 1.00 1 c R
H(16) H 0.1030 -0.0442 0.1372 0.047 Uiso 1.00 1 c R
H(17) H 0.0487 -0.0914 0.2144 0.047 Uiso 1.00 1 c R
H(18) H -0.0662 -0.0502 0.1003 0.047 Uiso 1.00 1 c R
H(19) H 0.2255 -0.0377 0.3914 0.042 Uiso 1.00 1 c R
H(20) H 0.0989 -0.0278 0.4321 0.042 Uiso 1.00 1 c R
H(21) H 0.1986 0.0341 0.4352 0.042 Uiso 1.00 1 c R
H(22) H -0.1633 -0.0191 0.2369 0.043 Uiso 1.00 1 c R
H(23) H -0.0980 0.0413 0.3314 0.043 Uiso 1.00 1 c R
H(24) H -0.1656 0.0550 0.1874 0.043 Uiso 1.00 1 c R
H(25) H -0.0359 0.2683 0.2155 0.031 Uiso 1.00 1 c R
H(26) H -0.1984 0.2443 0.1319 0.031 Uiso 1.00 1 c R
H(27) H -0.1479 0.3173 0.1139 0.030 Uiso 1.00 1 c R
H(28) H 0.0120 0.3385 0.0413 0.033 Uiso 1.00 1 c R
H(29) H 0.0442 0.2901 -0.0480 0.033 Uiso 1.00 1 c R
H(30) H -0.1147 0.3202 -0.0905 0.033 Uiso 1.00 1 c R
H(31) H -0.2926 0.2302 -0.0836 0.029 Uiso 1.00 1 c R
H(32) H -0.1927 0.2093 -0.1477 0.029 Uiso 1.00 1 c R
H(33) H -0.2089 0.1603 -0.0510 0.029 Uiso 1.00 1 c R

loop_
_atom_site_aniso_label
_atom_site_aniso_U_11
_atom_site_aniso_U_22
_atom_site_aniso_U_33
_atom_site_aniso_U_12
_atom_site_aniso_U_13
_atom_site_aniso_U_23
O(1) 0.0261(16) 0.0311(16) 0.0112(13) -0.0059(12) 0.0083(12) -0.0031(11)
N(1) 0.030(2) 0.0214(18) 0.0259(19) -0.0043(14) 0.0127(17) -0.0049(14)
N(2) 0.0172(17) 0.0152(15) 0.0139(15) -0.0001(12) 0.0070(13) 0.0004(12)
C(1) 0.030(2) 0.023(2) 0.028(2) -0.0109(17) 0.016(2) 0.0023(18)
C(2) 0.026(2) 0.0168(18) 0.022(2) -0.0004(16) 0.0107(18) -0.0031(15)
C(3) 0.0140(19) 0.0154(17) 0.0165(18) 0.0025(13) 0.0063(16) -0.0002(14)
C(4) 0.019(2) 0.017(2) 0.021(2) 0.0003(14) 0.0073(17) -0.0002(15)
C(5) 0.029(2) 0.023(2) 0.022(2) -0.0007(17) 0.0087(19) -0.0029(17)
C(6) 0.0140(18) 0.0173(18) 0.0135(17) -0.0050(14) 0.0063(15) -0.0029(14)
C(7) 0.0095(17) 0.0174(17) 0.0162(18) -0.0027(14) 0.0031(15) -0.0066(14)
C(8) 0.0115(19) 0.0182(17) 0.0152(18) 0.0035(14) 0.0031(16) 0.0019(15)
C(9) 0.0164(19) 0.0134(16) 0.0156(18) -0.0047(13) 0.0087(16) -0.0004(14)
C(10) 0.0138(19) 0.0198(19) 0.0158(18) -0.0007(14) 0.0046(16) -0.0012(15)
C(11) 0.0124(18) 0.0109(17) 0.0162(18) 0.0034(12) 0.0034(15) -0.0004(13)
C(12) 0.0130(18) 0.0204(18) 0.0155(18) -0.0031(14) 0.0065(15) -0.0009(15)
C(13) 0.015(2) 0.0195(19) 0.037(2) 0.0010(15) 0.0154(19) -0.0011(18)
C(14) 0.019(2) 0.0206(19) 0.024(2) -0.0004(15) 0.0119(18) -0.0065(16)
C(15) 0.0112(19) 0.029(2) 0.025(2) 0.0006(15) 0.0049(17) -0.0009(17)
C(16) 0.0170(19) 0.0134(17) 0.026(2) 0.0005(14) 0.0109(17) 0.0010(15)
C(17) 0.052(3) 0.018(2) 0.048(3) -0.008(2) 0.031(2) -0.004(2)
C(18) 0.029(2) 0.047(2) 0.029(2) -0.014(2) 0.007(2) 0.012(2)
C(19) 0.027(2) 0.027(2) 0.054(3) 0.0016(18) 0.027(2) 0.009(2)
C(20) 0.0166(19) 0.0166(18) 0.0172(18) 0.0071(14) 0.0048(16) 0.0033(14)
C(21) 0.024(2) 0.0232(19) 0.029(2) 0.0053(17) 0.0116(19) 0.0014(18)
C(22) 0.025(2) 0.021(2) 0.036(2) 0.0067(16) 0.011(2) 0.0082(18)
C(23) 0.021(2) 0.027(2) 0.024(2) 0.0052(17) 0.0024(18) 0.0022(17)

loop_
_atom_type_symbol
_atom_type_description
_atom_type_scat_dispersion_real
_atom_type_scat_dispersion_imag
_atom_type_scat_source
C C 0.003 0.002
;
International Tables for Crystallography
(1992, Vol. C, Tables 4.2.6.8 and 6.1.1.4)
;
H H 0.000 0.000
;
International Tables for Crystallography
(1992, Vol. C, Table 6.1.1.4)
;
O O 0.011 0.006
;
International Tables for Crystallography
(1992, Vol. C, Tables 4.2.6.8 and 6.1.1.4)
;
N N 0.006 0.003
;
International Tables for Crystallography
(1992, Vol. C, Tables 4.2.6.8 and 6.1.1.4)
;

loop_
_geom_angle_atom_site_label_1
_geom_angle_atom_site_label_2
_geom_angle_atom_site_label_3
_geom_angle
C(1) N(1) C(5) 115.3(3)
O(1) N(2) C(3) 119.7(3)
O(1) N(2) C(6) 115.9(2)
C(3) N(2) C(6) 124.2(3)
N(1) C(1) C(2) 125.1(4)
N(1) C(1) H(1) 117.2
C(2) C(1) H(1) 117.7
C(1) C(2) C(3) 117.8(4)
C(1) C(2) H(2) 120.9
C(3) C(2) H(2) 121.3
N(2) C(3) C(2) 119.6(3)
N(2) C(3) C(4) 121.2(4)
C(2) C(3) C(4) 119.1(3)
C(3) C(4) C(5) 118.0(4)
C(3) C(4) H(3) 121.0
C(5) C(4) H(3) 121.0
N(1) C(5) C(4) 124.8(4)
N(1) C(5) H(4) 117.5
C(4) C(5) H(4) 117.7
N(2) C(6) C(7) 117.9(4)
N(2) C(6) C(11) 118.6(3)
C(7) C(6) C(11) 123.1(3)
C(6) C(7) C(8) 116.2(3)
C(6) C(7) C(12) 128.7(4)
C(8) C(7) C(12) 115.0(3)
C(7) C(8) C(9) 123.7(3)
C(7) C(8) H(5) 118.1
C(9) C(8) H(5) 118.2
C(8) C(9) C(10) 117.4(3)
C(8) C(9) C(16) 119.6(3)
C(10) C(9) C(16) 122.8(4)
C(9) C(10) C(11) 123.0(4)
C(9) C(10) H(6) 118.8
C(11) C(10) H(6) 118.2
C(6) C(11) C(10) 116.5(3)
C(6) C(11) C(20) 128.5(3)
C(10) C(11) C(20) 114.9(3)
C(7) C(12) C(13) 118.4(3)
C(7) C(12) C(14) 106.5(3)
C(7) C(12) C(15) 108.7(3)
C(13) C(12) C(14) 107.6(4)
C(13) C(12) C(15) 106.3(3)
C(14) C(12) C(15) 109.2(3)
C(12) C(13) H(7) 109.8
C(12) C(13) H(8) 109.5
C(12) C(13) H(9) 109.2
H(7) C(13) H(8) 109.5
H(7) C(13) H(9) 109.5
H(8) C(13) H(9) 109.5
C(12) C(14) H(10) 110.2
C(12) C(14) H(11) 108.7
C(12) C(14) H(12) 109.6
H(10) C(14) H(11) 109.5
H(10) C(14) H(12) 109.5
H(11) C(14) H(12) 109.5
C(12) C(15) H(13) 109.8
C(12) C(15) H(14) 109.6
C(12) C(15) H(15) 109.0
H(13) C(15) H(14) 109.5
H(13) C(15) H(15) 109.5
H(14) C(15) H(15) 109.5
C(9) C(16) C(17) 107.9(4)
C(9) C(16) C(18) 110.7(3)
C(9) C(16) C(19) 111.8(3)
C(17) C(16) C(18) 110.3(3)
C(17) C(16) C(19) 108.8(3)
C(18) C(16) C(19) 107.3(4)
C(16) C(17) H(16) 109.5
C(16) C(17) H(17) 109.4
C(16) C(17) H(18) 109.4
H(16) C(17) H(17) 109.5
H(16) C(17) H(18) 109.5
H(17) C(17) H(18) 109.5
C(16) C(18) H(19) 109.2
C(16) C(18) H(20) 109.5
C(16) C(18) H(21) 109.6
H(19) C(18) H(20) 109.5
H(19) C(18) H(21) 109.5
H(20) C(18) H(21) 109.5
C(16) C(19) H(22) 109.2
C(16) C(19) H(23) 109.7
C(16) C(19) H(24) 109.5
H(22) C(19) H(23) 109.5
H(22) C(19) H(24) 109.5
H(23) C(19) H(24) 109.5
C(11) C(20) C(21) 109.1(3)
C(11) C(20) C(22) 117.7(3)
C(11) C(20) C(23) 107.7(2)
C(21) C(20) C(22) 106.0(3)
C(21) C(20) C(23) 109.8(3)
C(22) C(20) C(23) 106.3(3)
C(20) C(21) H(25) 109.4
C(20) C(21) H(26) 109.2
C(20) C(21) H(27) 109.8
H(25) C(21) H(26) 109.5
H(25) C(21) H(27) 109.5
H(26) C(21) H(27) 109.5
C(20) C(22) H(28) 109.3
C(20) C(22) H(29) 109.4
C(20) C(22) H(30) 109.7
H(28) C(22) H(29) 109.5
H(28) C(22) H(30) 109.5
H(29) C(22) H(30) 109.5
C(20) C(23) H(31) 109.1
C(20) C(23) H(32) 110.2
C(20) C(23) H(33) 109.1
H(31) C(23) H(32) 109.5
H(31) C(23) H(33) 109.5
H(32) C(23) H(33) 109.5

loop_
_geom_bond_atom_site_label_1
_geom_bond_atom_site_label_2
_geom_bond_distance
O(1) N(2) 1.292(4)
N(1) C(1) 1.331(6)
N(1) C(5) 1.351(7)
N(2) C(3) 1.406(4)
N(2) C(6) 1.456(5)
C(1) C(2) 1.394(5)
C(1) H(1) 0.950
C(2) C(3) 1.375(7)
C(2) H(2) 0.950
C(3) C(4) 1.398(6)
C(4) C(5) 1.374(5)
C(4) H(3) 0.950
C(5) H(4) 0.950
C(6) C(7) 1.405(4)
C(6) C(11) 1.420(6)
C(7) C(8) 1.402(6)
C(7) C(12) 1.547(6)
C(8) C(9) 1.399(6)
C(8) H(5) 0.950
C(9) C(10) 1.389(5)
C(9) C(16) 1.542(6)
C(10) C(11) 1.406(6)
C(10) H(6) 0.950
C(11) C(20) 1.553(5)
C(12) C(13) 1.535(6)
C(12) C(14) 1.550(6)
C(12) C(15) 1.536(5)
C(13) H(7) 0.950
C(13) H(8) 0.950
C(13) H(9) 0.950
C(14) H(10) 0.950
C(14) H(11) 0.950
C(14) H(12) 0.950
C(15) H(13) 0.950
C(15) H(14) 0.950
C(15) H(15) 0.950
C(16) C(17) 1.527(6)
C(16) C(18) 1.522(5)
C(16) C(19) 1.542(7)
C(17) H(16) 0.950
C(17) H(17) 0.950
C(17) H(18) 0.950
C(18) H(19) 0.950
C(18) H(20) 0.950
C(18) H(21) 0.950
C(19) H(22) 0.950
C(19) H(23) 0.950
C(19) H(24) 0.950
C(20) C(21) 1.537(7)
C(20) C(22) 1.523(6)
C(20) C(23) 1.539(5)
C(21) H(25) 0.950
C(21) H(26) 0.950
C(21) H(27) 0.950
C(22) H(28) 0.950
C(22) H(29) 0.950
C(22) H(30) 0.950
C(23) H(31) 0.950
C(23) H(32) 0.950
C(23) H(33) 0.950

loop_
_geom_torsion_atom_site_label_1
_geom_torsion_atom_site_label_2
_geom_torsion_atom_site_label_3
_geom_torsion_atom_site_label_4
_geom_torsion
C(1) N(1) C(5) C(4) 0.7(6)
C(1) N(1) C(5) H(4) -179.0
C(5) N(1) C(1) C(2) -0.3(5)
C(5) N(1) C(1) H(1) -179.0
O(1) N(2) C(3) C(2) -3.6(5)
O(1) N(2) C(3) C(4) 178.9(3)
O(1) N(2) C(6) C(7) 83.5(3)
O(1) N(2) C(6) C(11) -89.7(4)
C(3) N(2) C(6) C(7) -92.4(4)
C(3) N(2) C(6) C(11) 94.5(4)
C(6) N(2) C(3) C(2) 172.1(3)
C(6) N(2) C(3) C(4) -5.4(5)
N(1) C(1) C(2) C(3) -0.4(6)
N(1) C(1) C(2) H(2) 177.9
H(1) C(1) C(2) C(3) 178.5
H(1) C(1) C(2) H(2) -3.3
C(1) C(2) C(3) N(2) -176.9(3)
C(1) C(2) C(3) C(4) 0.6(6)
H(2) C(2) C(3) N(2) 4.9
H(2) C(2) C(3) C(4) -177.6
N(2) C(3) C(4) C(5) 177.2(3)
N(2) C(3) C(4) H(3) -4.2
C(2) C(3) C(4) C(5) -0.2(5)
C(2) C(3) C(4) H(3) 178.3
C(3) C(4) C(5) N(1) -0.5(6)
C(3) C(4) C(5) H(4) 179.2
H(3) C(4) C(5) N(1) -179.0
H(3) C(4) C(5) H(4) 0.8
N(2) C(6) C(7) C(8) -171.6(3)
N(2) C(6) C(7) C(12) 4.5(5)
N(2) C(6) C(11) C(10) 172.8(3)
N(2) C(6) C(11) C(20) -4.5(5)
C(7) C(6) C(11) C(10) 0.1(4)
C(7) C(6) C(11) C(20) -177.2(3)
C(11) C(6) C(7) C(8) 1.3(5)
C(11) C(6) C(7) C(12) 177.3(3)
C(6) C(7) C(8) C(9) -0.4(5)
C(6) C(7) C(8) H(5) 179.6
C(6) C(7) C(12) C(13) 10.2(5)
C(6) C(7) C(12) C(14) -111.1(4)
C(6) C(7) C(12) C(15) 131.4(4)
C(8) C(7) C(12) C(13) -173.8(3)
C(8) C(7) C(12) C(14) 65.0(4)
C(8) C(7) C(12) C(15) -52.5(4)
C(12) C(7) C(8) C(9) -177.0(3)
C(12) C(7) C(8) H(5) 3.1
C(7) C(8) C(9) C(10) -1.8(5)
C(7) C(8) C(9) C(16) 174.2(3)
H(5) C(8) C(9) C(10) 178.2
H(5) C(8) C(9) C(16) -5.8
C(8) C(9) C(10) C(11) 3.3(5)
C(8) C(9) C(10) H(6) -176.5
C(8) C(9) C(16) C(17) -64.2(4)
C(8) C(9) C(16) C(18) 56.6(5)
C(8) C(9) C(16) C(19) 176.2(3)
C(10) C(9) C(16) C(17) 111.5(4)
C(10) C(9) C(16) C(18) -127.6(4)
C(10) C(9) C(16) C(19) -8.1(5)
C(16) C(9) C(10) C(11) -172.5(3)
C(16) C(9) C(10) H(6) 7.7
C(9) C(10) C(11) C(6) -2.4(5)
C(9) C(10) C(11) C(20) 175.2(3)
H(6) C(10) C(11) C(6) 177.4
H(6) C(10) C(11) C(20) -4.9
C(6) C(11) C(20) C(21) -125.9(4)
C(6) C(11) C(20) C(22) -5.1(5)
C(6) C(11) C(20) C(23) 115.0(4)
C(10) C(11) C(20) C(21) 56.8(4)
C(10) C(11) C(20) C(22) 177.6(3)
C(10) C(11) C(20) C(23) -62.4(5)
C(7) C(12) C(13) H(7) 29.4
C(7) C(12) C(13) H(8) -90.8
C(7) C(12) C(13) H(9) 149.4
C(7) C(12) C(14) H(10) 38.4
C(7) C(12) C(14) H(11) 158.3
C(7) C(12) C(14) H(12) -82.1
C(7) C(12) C(15) H(13) 146.8
C(7) C(12) C(15) H(14) 26.5
C(7) C(12) C(15) H(15) -93.3
C(13) C(12) C(14) H(10) -89.5
C(13) C(12) C(14) H(11) 30.4
C(13) C(12) C(14) H(12) 150.0
C(14) C(12) C(13) H(7) 150.1
C(14) C(12) C(13) H(8) 29.9
C(14) C(12) C(13) H(9) -89.9
C(13) C(12) C(15) H(13) -84.8
C(13) C(12) C(15) H(14) 154.9
C(13) C(12) C(15) H(15) 35.1
C(15) C(12) C(13) H(7) -93.0
C(15) C(12) C(13) H(8) 146.8
C(15) C(12) C(13) H(9) 27.0
C(14) C(12) C(15) H(13) 31.1
C(14) C(12) C(15) H(14) -89.2
C(14) C(12) C(15) H(15) 151.0
C(15) C(12) C(14) H(10) 155.6
C(15) C(12) C(14) H(11) -84.5
C(15) C(12) C(14) H(12) 35.1
C(9) C(16) C(17) H(16) 30.2
C(9) C(16) C(17) H(17) 150.2
C(9) C(16) C(17) H(18) -89.8
C(9) C(16) C(18) H(19) -89.4
C(9) C(16) C(18) H(20) 150.7
C(9) C(16) C(18) H(21) 30.5
C(9) C(16) C(19) H(22) 149.1
C(9) C(16) C(19) H(23) -90.9
C(9) C(16) C(19) H(24) 29.3
C(17) C(16) C(18) H(19) 29.9
C(17) C(16) C(18) H(20) -90.0
C(17) C(16) C(18) H(21) 149.9
C(18) C(16) C(17) H(16) -90.8
C(18) C(16) C(17) H(17) 29.2
C(18) C(16) C(17) H(18) 149.2
C(17) C(16) C(19) H(22) 30.1
C(17) C(16) C(19) H(23) 150.1
C(17) C(16) C(19) H(24) -89.8
C(19) C(16) C(17) H(16) 151.8
C(19) C(16) C(17) H(17) -88.2
C(19) C(16) C(17) H(18) 31.7
C(18) C(16) C(19) H(22) -89.3
C(18) C(16) C(19) H(23) 30.7
C(18) C(16) C(19) H(24) 150.9
C(19) C(16) C(18) H(19) 148.4
C(19) C(16) C(18) H(20) 28.5
C(19) C(16) C(18) H(21) -91.7
C(11) C(20) C(21) H(25) 30.1
C(11) C(20) C(21) H(26) -89.7
C(11) C(20) C(21) H(27) 150.3
C(11) C(20) C(22) H(28) -90.1
C(11) C(20) C(22) H(29) 29.7
C(11) C(20) C(22) H(30) 149.9
C(11) C(20) C(23) H(31) 149.9
C(11) C(20) C(23) H(32) -89.9
C(11) C(20) C(23) H(33) 30.3
C(21) C(20) C(22) H(28) 32.2
C(21) C(20) C(22) H(29) 152.1
C(21) C(20) C(22) H(30) -87.8
C(22) C(20) C(21) H(25) -97.6
C(22) C(20) C(21) H(26) 142.7
C(22) C(20) C(21) H(27) 22.6
C(21) C(20) C(23) H(31) 31.2
C(21) C(20) C(23) H(32) 151.4
C(21) C(20) C(23) H(33) -88.4
C(23) C(20) C(21) H(25) 148.0
C(23) C(20) C(21) H(26) 28.2
C(23) C(20) C(21) H(27) -91.8
C(22) C(20) C(23) H(31) -83.1
C(22) C(20) C(23) H(32) 37.1
C(22) C(20) C(23) H(33) 157.4
C(23) C(20) C(22) H(28) 149.2
C(23) C(20) C(22) H(29) -91.0
C(23) C(20) C(22) H(30) 29.1
